data_2209662
loop_
_publ_author_name
'Hoong-Kun Fun'
'Pinanong Rodwatcharapiban'
'Boonwasana Jindawong'
'Suchada Chantrapromma'

_publ_section_title
;
 2-[(<i>E</i>)-2-(4-Methoxyphenyl)ethenyl]-1-methylquinolinium
 4-bromobenzenesulfonate
;
_journal_coeditor_code SJ2085
_journal_issue 7
_journal_name_full 'Acta Crystallographica Section E'
_journal_page_first o2725
_journal_page_last o2727
_journal_paper_doi 10.1107/S160053680602023X
_journal_volume 62
_journal_year 2006
_chemical_formula_iupac 'C19 H18 N O + , C6 H4 Br O3 S -'
_chemical_formula_moiety 'C19 H18 N O + , C6 H4 Br O3 S -'
_chemical_formula_sum 'C25 H22 Br N O4 S'
_chemical_formula_weight 512.41
_chemical_melting_point .539E-305
_chemical_name_common
;
2-[(E)-2-(4-methoxyphenyl)ethenyl]-1-methylquinolinium
4-bromobenzenesulfonate
;
_chemical_name_systematic
;
2-[(E)-2-(4-Methoxyphenyl)ethenyl]-1-methylquinolinium
4-bromobenzenesulfonate
;
_space_group_IT_number 14
_symmetry_cell_setting monoclinic
_symmetry_space_group_name_Hall '-P 2ybc'
_symmetry_space_group_name_H-M 'P 1 21/c 1'
_atom_sites_solution_hydrogens geom
_atom_sites_solution_primary direct
_atom_sites_solution_secondary difmap
_audit_creation_method SHELXL97
_cell_angle_alpha 90.00
_cell_angle_beta 90.9600(10)
_cell_angle_gamma 90.00
_cell_formula_units_Z 4
_cell_length_a 7.19450(10)
_cell_length_b 15.1542(2)
_cell_length_c 19.6438(3)
_cell_measurement_reflns_used 4498
_cell_measurement_temperature 100.00(10)
_cell_measurement_theta_max 30.00
_cell_measurement_theta_min 1.70
_cell_volume 2141.40(5)
_computing_cell_refinement APEX2
_computing_data_collection 'APEX2 (Bruker, 2005)'
_computing_data_reduction 'SAINT (Bruker, 2005)'
_computing_molecular_graphics SHELXTL
_computing_publication_material 'SHELXTL and PLATON (Spek, 2003)'
_computing_structure_refinement SHELXTL
_computing_structure_solution 'SHELXTL (Sheldrick, 1998)'
_diffrn_ambient_temperature 273(2)
_diffrn_detector_area_resol_mean 8.33
_diffrn_measured_fraction_theta_full 0.998
_diffrn_measured_fraction_theta_max 0.998
_diffrn_measurement_device_type 'Bruker SMART APEX2 CCD area-detector'
_diffrn_measurement_method \w
_diffrn_radiation_monochromator graphite
_diffrn_radiation_source 'fine-focus sealed tube'
_diffrn_radiation_type MoK\a
_diffrn_radiation_wavelength 0.71073
_diffrn_reflns_av_R_equivalents 0.0466
_diffrn_reflns_av_sigmaI/netI 0.0575
_diffrn_reflns_limit_h_max 10
_diffrn_reflns_limit_h_min -10
_diffrn_reflns_limit_k_max 21
_diffrn_reflns_limit_k_min -15
_diffrn_reflns_limit_l_max 27
_diffrn_reflns_limit_l_min -27
_diffrn_reflns_number 25087
_diffrn_reflns_theta_full 30.00
_diffrn_reflns_theta_max 30.00
_diffrn_reflns_theta_min 1.70
_diffrn_standards_number 0
_exptl_absorpt_coefficient_mu 2.052
_exptl_absorpt_correction_T_max 0.6761
_exptl_absorpt_correction_T_min 0.4145
_exptl_absorpt_correction_type multi-scan
_exptl_absorpt_process_details '(SADABS; Bruker, 2005)'
_exptl_crystal_colour Orange
_exptl_crystal_density_diffrn 1.589
_exptl_crystal_density_method 'not measured'
_exptl_crystal_description Plate
_exptl_crystal_F_000 1048
_exptl_crystal_size_max 0.52
_exptl_crystal_size_mid 0.37
_exptl_crystal_size_min 0.21
_refine_diff_density_max 1.380
_refine_diff_density_min -0.566
_refine_ls_extinction_method none
_refine_ls_goodness_of_fit_ref 1.047
_refine_ls_hydrogen_treatment constr
_refine_ls_matrix_type full
_refine_ls_number_parameters 291
_refine_ls_number_reflns 6232
_refine_ls_number_restraints 0
_refine_ls_restrained_S_all 1.047
_refine_ls_R_factor_all 0.0789
_refine_ls_R_factor_gt 0.0478
_refine_ls_shift/su_max 0.001
_refine_ls_shift/su_mean 0.000
_refine_ls_structure_factor_coef Fsqd
_refine_ls_weighting_details 'calc w = 1/[\s^2^(Fo^2^)+(0.0369P)^2^+4.0824P] where P=(Fo^2^+2Fc^2^)/3'
_refine_ls_weighting_scheme calc
_refine_ls_wR_factor_gt 0.0985
_refine_ls_wR_factor_ref 0.1118
_reflns_number_gt 4498
_reflns_number_total 6232
_reflns_threshold_expression I>2\s(I)
_cod_data_source_file sj2085.cif
_cod_data_source_block I
_cod_depositor_comments
;
The following automatic conversions were performed:
'_symmetry_cell_setting' value 'Monoclinic' changed to 'monoclinic'
according to '/home/saulius/struct/CIF-dictionaries/cif_core.dic'
dictionary named 'cif_core.dic' version 2.4.1 from 2010-06-29.

Automatic conversion script
Id: cif_fix_enum 1527 2010-12-29 10:47:43Z saulius 

The following automatic conversions were performed:

'_symmetry_cell_setting' value 'Monoclinic' changed to 'monoclinic'
according to /home/saulius/struct/CIF-dictionaries/cif_core.dic
dictionary named 'cif_core.dic' version 2.4.1 from 2010-06-29.

Automatic conversion script
Id: cif_fix_values 1715 2011-07-08 13:25:40Z adriana 
;
_cod_original_sg_symbol_H-M 'P 21/c'
_cod_database_code 2209662
_cod_database_fobs_code 2209662

loop_
_symmetry_equiv_pos_as_xyz
'x, y, z'
'-x, y+1/2, -z+1/2'
'-x, -y, -z'
'x, -y-1/2, z-1/2'

loop_
_atom_site_type_symbol
_atom_site_label
_atom_site_fract_x
_atom_site_fract_y
_atom_site_fract_z
_atom_site_U_iso_or_equiv
_atom_site_adp_type
_atom_site_calc_flag
_atom_site_refinement_flags
_atom_site_occupancy
Br Br1 1.09858(4) 0.036662(19) 0.777559(15) 0.02071(9) Uani d . 1
S S1 0.53562(11) 0.36761(5) 0.78785(4) 0.01966(16) Uani d . 1
N N1 0.7343(4) 0.64383(18) 0.43446(14) 0.0267(6) Uani d . 1
O O1 0.8668(4) 0.07547(16) 0.53380(12) 0.0347(6) Uani d . 1
O O2 0.5762(3) 0.41661(14) 0.72602(11) 0.0238(5) Uani d . 1
O O3 0.5877(4) 0.41463(16) 0.84962(12) 0.0324(6) Uani d . 1
O O4 0.3475(3) 0.33277(15) 0.78789(12) 0.0282(5) Uani d . 1
C C1 0.8211(5) 0.2987(2) 0.47543(17) 0.0314(8) Uani d . 1
H H1A 0.8288 0.3286 0.4342 0.038 Uiso calc R 1
C C2 0.8467(5) 0.2105(2) 0.47686(17) 0.0304(8) Uani d . 1
H H2A 0.8697 0.1804 0.4366 0.036 Uiso calc R 1
C C3 0.8390(5) 0.1645(2) 0.53741(18) 0.0281(7) Uani d . 1
C C4 0.8009(5) 0.2084(2) 0.59807(17) 0.0308(8) Uani d . 1
H H4A 0.7941 0.1779 0.6390 0.037 Uiso calc R 1
C C5 0.7732(5) 0.3005(2) 0.59541(16) 0.0304(8) Uani d . 1
H H5A 0.7476 0.3314 0.6351 0.036 Uiso calc R 1
C C6 0.7837(5) 0.3453(2) 0.53410(17) 0.0270(7) Uani d . 1
C C7 0.7514(5) 0.4404(2) 0.53748(18) 0.0329(8) Uani d . 1
H H7A 0.7330 0.4638 0.5806 0.040 Uiso calc R 1
C C8 0.7453(5) 0.4967(2) 0.48654(19) 0.0338(8) Uani d . 1
H H8A 0.7587 0.4726 0.4433 0.041 Uiso calc R 1
C C9 0.7205(5) 0.5913(2) 0.48928(17) 0.0263(7) Uani d . 1
C C10 0.6772(5) 0.6324(2) 0.55336(18) 0.0321(8) Uani d . 1
H H10A 0.6692 0.5977 0.5922 0.039 Uiso calc R 1
C C11 0.6483(5) 0.7193(2) 0.55803(17) 0.0303(8) Uani d . 1
H H11A 0.6229 0.7440 0.6002 0.036 Uiso calc R 1
C C12 0.6558(4) 0.7748(2) 0.49944(16) 0.0260(7) Uani d . 1
C C13 0.6232(5) 0.8651(2) 0.50260(17) 0.0303(7) Uani d . 1
H H13A 0.5970 0.8914 0.5441 0.036 Uiso calc R 1
C C14 0.6294(5) 0.9146(2) 0.44614(18) 0.0292(7) Uani d . 1
H H14A 0.6110 0.9752 0.4492 0.035 Uiso calc R 1
C C15 0.6627(4) 0.8768(2) 0.38299(17) 0.0276(7) Uani d . 1
H H15A 0.6633 0.9122 0.3443 0.033 Uiso calc R 1
C C16 0.6951(4) 0.7872(2) 0.37691(17) 0.0288(7) Uani d . 1
H H16A 0.7159 0.7619 0.3346 0.035 Uiso calc R 1
C C17 0.6958(4) 0.7347(2) 0.43674(18) 0.0254(7) Uani d . 1
C C18 0.7942(5) 0.6067(3) 0.36948(18) 0.0366(9) Uani d . 1
H H18A 0.8730 0.5567 0.3780 0.055 Uiso calc R 1
H H18B 0.8616 0.6506 0.3447 0.055 Uiso calc R 1
H H18C 0.6872 0.5886 0.3432 0.055 Uiso calc R 1
C C19 0.8737(5) 0.0254(2) 0.59516(18) 0.0333(8) Uani d . 1
H H19A 0.9061 -0.0346 0.5850 0.050 Uiso calc R 1
H H19B 0.7542 0.0268 0.6162 0.050 Uiso calc R 1
H H19C 0.9653 0.0502 0.6257 0.050 Uiso calc R 1
C C20 0.9249(4) 0.13145(19) 0.78208(14) 0.0184(6) Uani d . 1
C C21 0.7347(4) 0.11619(19) 0.77763(14) 0.0195(6) Uani d . 1
H H21A 0.6884 0.0591 0.7733 0.023 Uiso calc R 1
C C22 0.6148(4) 0.18837(19) 0.77985(14) 0.0186(6) Uani d . 1
H H22A 0.4870 0.1794 0.7773 0.022 Uiso calc R 1
C C23 0.6850(4) 0.27385(19) 0.78589(14) 0.0186(6) Uani d . 1
C C24 0.8762(4) 0.2875(2) 0.79051(15) 0.0199(6) Uani d . 1
H H24A 0.9232 0.3444 0.7949 0.024 Uiso calc R 1
C C25 0.9964(4) 0.2161(2) 0.78849(15) 0.0207(6) Uani d . 1
H H25A 1.1242 0.2249 0.7914 0.025 Uiso calc R 1

loop_
_atom_site_aniso_label
_atom_site_aniso_U_11
_atom_site_aniso_U_22
_atom_site_aniso_U_33
_atom_site_aniso_U_12
_atom_site_aniso_U_13
_atom_site_aniso_U_23
Br1 0.02282(15) 0.01838(15) 0.02101(14) 0.00403(13) 0.00256(10) 0.00199(12)
S1 0.0184(4) 0.0160(3) 0.0247(4) 0.0003(3) 0.0023(3) -0.0011(3)
N1 0.0233(14) 0.0295(15) 0.0273(14) 0.0030(12) -0.0004(11) -0.0048(11)
O1 0.0433(15) 0.0277(13) 0.0330(13) -0.0015(12) -0.0016(11) -0.0015(10)
O2 0.0234(12) 0.0178(11) 0.0301(12) -0.0001(9) 0.0019(9) 0.0040(9)
O3 0.0381(14) 0.0289(13) 0.0302(12) 0.0086(11) -0.0010(11) -0.0091(10)
O4 0.0198(12) 0.0216(11) 0.0434(14) 0.0004(9) 0.0057(10) 0.0061(10)
C1 0.0315(19) 0.041(2) 0.0214(16) 0.0014(16) -0.0006(13) 0.0016(14)
C2 0.0262(18) 0.039(2) 0.0260(17) 0.0044(15) 0.0010(13) -0.0031(14)
C3 0.0204(16) 0.0267(17) 0.0369(19) 0.0016(14) -0.0060(14) -0.0053(14)
C4 0.0221(17) 0.044(2) 0.0263(16) -0.0094(15) -0.0030(13) 0.0133(15)
C5 0.0240(17) 0.045(2) 0.0220(15) 0.0037(16) 0.0002(13) -0.0103(15)
C6 0.0254(17) 0.0255(17) 0.0297(17) 0.0032(14) -0.0048(13) 0.0014(13)
C7 0.0304(19) 0.039(2) 0.0298(18) -0.0008(16) -0.0007(14) -0.0021(15)
C8 0.034(2) 0.0273(18) 0.039(2) 0.0033(16) 0.0007(16) 0.0006(15)
C9 0.0204(16) 0.0290(17) 0.0292(17) 0.0016(14) -0.0075(13) 0.0045(14)
C10 0.0326(19) 0.0303(18) 0.0334(18) 0.0064(16) -0.0001(15) 0.0045(15)
C11 0.0309(19) 0.0325(19) 0.0278(17) 0.0011(15) 0.0042(14) -0.0041(14)
C12 0.0190(15) 0.0366(19) 0.0223(15) -0.0032(14) 0.0019(12) 0.0014(13)
C13 0.0276(18) 0.0367(19) 0.0267(17) -0.0051(16) 0.0014(13) -0.0062(14)
C14 0.0248(17) 0.0254(17) 0.0375(19) -0.0031(14) 0.0056(14) -0.0069(14)
C15 0.0213(16) 0.0322(18) 0.0294(17) -0.0023(14) 0.0030(13) 0.0095(14)
C16 0.0196(16) 0.041(2) 0.0255(16) -0.0014(15) 0.0018(12) -0.0125(14)
C17 0.0122(14) 0.0181(15) 0.046(2) -0.0010(12) -0.0022(13) -0.0030(14)
C18 0.037(2) 0.040(2) 0.0330(19) 0.0015(17) -0.0011(16) -0.0141(16)
C19 0.0343(19) 0.0328(19) 0.0327(18) -0.0079(16) -0.0069(15) 0.0091(15)
C20 0.0212(15) 0.0165(14) 0.0175(13) 0.0042(12) 0.0021(11) 0.0021(11)
C21 0.0230(15) 0.0160(14) 0.0195(14) -0.0039(12) 0.0011(11) 0.0013(11)
C22 0.0163(14) 0.0180(14) 0.0217(14) -0.0020(12) 0.0030(11) 0.0005(12)
C23 0.0200(15) 0.0173(14) 0.0185(14) 0.0016(12) 0.0009(11) 0.0008(11)
C24 0.0207(15) 0.0155(14) 0.0235(15) -0.0021(12) 0.0005(11) 0.0006(11)
C25 0.0182(15) 0.0213(15) 0.0226(15) -0.0015(12) 0.0001(11) 0.0009(12)

loop_
_atom_type_symbol
_atom_type_description
_atom_type_scat_dispersion_real
_atom_type_scat_dispersion_imag
_atom_type_scat_source
C C 0.0033 0.0016 'International Tables Vol C Tables 4.2.6.8 and 6.1.1.4'
H H 0.0000 0.0000 'International Tables Vol C Tables 4.2.6.8 and 6.1.1.4'
N N 0.0061 0.0033 'International Tables Vol C Tables 4.2.6.8 and 6.1.1.4'
O O 0.0106 0.0060 'International Tables Vol C Tables 4.2.6.8 and 6.1.1.4'
S S 0.1246 0.1234 'International Tables Vol C Tables 4.2.6.8 and 6.1.1.4'
Br Br -0.2901 2.4595 'International Tables Vol C Tables 4.2.6.8 and 6.1.1.4'

loop_
_geom_angle_atom_site_label_1
_geom_angle_atom_site_label_2
_geom_angle_atom_site_label_3
_geom_angle
_geom_angle_publ_flag
O3 S1 O4 113.91(15) ?
O3 S1 O2 113.23(14) ?
O4 S1 O2 112.65(14) ?
O3 S1 C23 105.20(14) ?
O4 S1 C23 105.81(14) ?
O2 S1 C23 105.01(13) ?
C9 N1 C17 122.5(3) ?
C9 N1 C18 119.8(3) ?
C17 N1 C18 117.7(3) ?
C3 O1 C19 119.0(3) y
C2 C1 C6 121.2(3) ?
C2 C1 H1A 119.4 ?
C6 C1 H1A 119.4 ?
C1 C2 C3 120.7(3) ?
C1 C2 H2A 119.7 ?
C3 C2 H2A 119.7 ?
O1 C3 C2 116.5(3) ?
O1 C3 C4 123.1(3) ?
C2 C3 C4 120.4(3) ?
C3 C4 C5 118.0(3) ?
C3 C4 H4A 121.0 ?
C5 C4 H4A 121.0 ?
C6 C5 C4 120.5(3) ?
C6 C5 H5A 119.8 ?
C4 C5 H5A 119.8 ?
C1 C6 C5 119.2(3) ?
C1 C6 C7 125.1(3) ?
C5 C6 C7 115.6(3) ?
C8 C7 C6 127.4(3) y
C8 C7 H7A 116.3 ?
C6 C7 H7A 116.3 ?
C7 C8 C9 128.1(4) y
C7 C8 H8A 115.9 ?
C9 C8 H8A 115.9 ?
N1 C9 C10 117.6(3) ?
N1 C9 C8 123.1(3) y
C10 C9 C8 119.3(3) ?
C11 C10 C9 121.4(3) ?
C11 C10 H10A 119.3 ?
C9 C10 H10A 119.3 ?
C10 C11 C12 121.2(3) ?
C10 C11 H11A 119.4 ?
C12 C11 H11A 119.4 ?
C13 C12 C17 120.1(3) ?
C13 C12 C11 122.4(3) ?
C17 C12 C11 117.5(3) ?
C14 C13 C12 120.4(3) ?
C14 C13 H13A 119.8 ?
C12 C13 H13A 119.8 ?
C13 C14 C15 121.1(3) ?
C13 C14 H14A 119.5 ?
C15 C14 H14A 119.5 ?
C16 C15 C14 120.9(3) ?
C16 C15 H15A 119.6 ?
C14 C15 H15A 119.6 ?
C15 C16 C17 118.5(3) ?
C15 C16 H16A 120.7 ?
C17 C16 H16A 120.7 ?
N1 C17 C12 119.7(3) ?
N1 C17 C16 121.4(3) ?
C12 C17 C16 119.0(3) ?
N1 C18 H18A 109.5 ?
N1 C18 H18B 109.5 ?
H18A C18 H18B 109.5 ?
N1 C18 H18C 109.5 ?
H18A C18 H18C 109.5 ?
H18B C18 H18C 109.5 ?
O1 C19 H19A 109.5 ?
O1 C19 H19B 109.5 ?
H19A C19 H19B 109.5 ?
O1 C19 H19C 109.5 ?
H19A C19 H19C 109.5 ?
H19B C19 H19C 109.5 ?
C25 C20 C21 121.5(3) ?
C25 C20 Br1 117.3(2) ?
C21 C20 Br1 121.1(2) ?
C20 C21 C22 118.5(3) ?
C20 C21 H21A 120.8 ?
C22 C21 H21A 120.8 ?
C21 C22 C23 120.5(3) ?
C21 C22 H22A 119.7 ?
C23 C22 H22A 119.7 ?
C24 C23 C22 120.0(3) ?
C24 C23 S1 118.4(2) ?
C22 C23 S1 121.6(2) ?
C25 C24 C23 119.9(3) ?
C25 C24 H24A 120.1 ?
C23 C24 H24A 120.1 ?
C24 C25 C20 119.6(3) ?
C24 C25 H25A 120.2 ?
C20 C25 H25A 120.2 ?

loop_
_geom_bond_atom_site_label_1
_geom_bond_atom_site_label_2
_geom_bond_distance
_geom_bond_publ_flag
Br1 C20 1.907(3) y
S1 O3 1.451(2) y
S1 O4 1.453(2) y
S1 O2 1.457(2) y
S1 C23 1.783(3) y
N1 C9 1.344(4) y
N1 C17 1.405(4) y
N1 C18 1.466(4) y
O1 C3 1.367(4) y
O1 C19 1.424(4) y
C1 C2 1.349(5) ?
C1 C6 1.382(5) ?
C1 H1A 0.9300 ?
C2 C3 1.380(5) ?
C2 H2A 0.9300 ?
C3 C4 1.396(5) ?
C4 C5 1.410(5) ?
C4 H4A 0.9300 ?
C5 C6 1.386(5) ?
C5 H5A 0.9300 ?
C6 C7 1.461(5) ?
C7 C8 1.315(5) y
C7 H7A 0.9300 ?
C8 C9 1.446(5) ?
C8 H8A 0.9300 ?
C9 C10 1.443(5) ?
C10 C11 1.337(5) ?
C10 H10A 0.9300 ?
C11 C12 1.427(5) ?
C11 H11A 0.9300 ?
C12 C13 1.389(5) ?
C12 C17 1.408(5) ?
C13 C14 1.340(5) ?
C13 H13A 0.9300 ?
C14 C15 1.391(5) ?
C14 H14A 0.9300 ?
C15 C16 1.383(5) ?
C15 H15A 0.9300 ?
C16 C17 1.419(5) ?
C16 H16A 0.9300 ?
C18 H18A 0.9600 ?
C18 H18B 0.9600 ?
C18 H18C 0.9600 ?
C19 H19A 0.9600 ?
C19 H19B 0.9600 ?
C19 H19C 0.9600 ?
C20 C25 1.387(4) ?
C20 C21 1.389(4) ?
C21 C22 1.394(4) ?
C21 H21A 0.9300 ?
C22 C23 1.395(4) ?
C22 H22A 0.9300 ?
C23 C24 1.393(4) ?
C24 C25 1.386(4) ?
C24 H24A 0.9300 ?
C25 H25A 0.9300 ?

loop_
_geom_hbond_atom_site_label_D
_geom_hbond_atom_site_label_H
_geom_hbond_atom_site_label_A
_geom_hbond_site_symmetry_A
_geom_hbond_distance_DH
_geom_hbond_distance_HA
_geom_hbond_distance_DA
_geom_hbond_angle_DHA
_geom_hbond_publ_flag
C5 H5A O2 1_555 0.93 2.5400 3.436(4) 162 y
C11 H11A O4 2_656 0.93 2.5822 3.481(4) 162 y
C13 H13A O3 2_656 0.93 2.5182 3.382(4) 155 y
C14 H14A O3 4_575 0.93 2.5750 3.219(4) 127 y
C18 H18C O2 3_666 0.96 2.3152 3.252(4) 165 y
C22 H22A O4 1_555 0.93 2.5415 2.919(4) 105 y
C25 H25A O4 1_655 0.93 2.2938 3.083(4) 142 y
C4 H4A Cg1 1_555 0.93 2.8733 3.655(4) 142 y

loop_
_geom_torsion_atom_site_label_1
_geom_torsion_atom_site_label_2
_geom_torsion_atom_site_label_3
_geom_torsion_atom_site_label_4
_geom_torsion
_geom_torsion_publ_flag
C6 C1 C2 C3 -1.0(6) ?
C19 O1 C3 C2 175.6(3) y
C19 O1 C3 C4 -5.6(5) y
C1 C2 C3 O1 -179.9(3) ?
C1 C2 C3 C4 1.2(5) ?
O1 C3 C4 C5 -179.5(3) ?
C2 C3 C4 C5 -0.7(5) ?
C3 C4 C5 C6 0.0(5) ?
C2 C1 C6 C5 0.3(5) ?
C2 C1 C6 C7 -179.1(3) ?
C4 C5 C6 C1 0.2(5) ?
C4 C5 C6 C7 179.6(3) ?
C1 C6 C7 C8 2.7(6) ?
C5 C6 C7 C8 -176.7(4) ?
C6 C7 C8 C9 -177.4(4) y
C17 N1 C9 C10 -4.5(5) ?
C18 N1 C9 C10 174.6(3) y
C17 N1 C9 C8 175.0(3) ?
C18 N1 C9 C8 -6.0(5) ?
C7 C8 C9 N1 173.4(4) ?
C7 C8 C9 C10 -7.2(6) ?
N1 C9 C10 C11 1.2(5) ?
C8 C9 C10 C11 -178.3(3) ?
C9 C10 C11 C12 1.2(6) ?
C10 C11 C12 C13 178.9(3) ?
C10 C11 C12 C17 -0.4(5) ?
C17 C12 C13 C14 0.1(5) ?
C11 C12 C13 C14 -179.1(3) ?
C12 C13 C14 C15 1.9(5) ?
C13 C14 C15 C16 -1.6(5) ?
C14 C15 C16 C17 -0.8(5) ?
C9 N1 C17 C12 5.3(5) ?
C18 N1 C17 C12 -173.7(3) ?
C9 N1 C17 C16 -174.2(3) ?
C18 N1 C17 C16 6.7(4) ?
C13 C12 C17 N1 178.0(3) ?
C11 C12 C17 N1 -2.7(5) ?
C13 C12 C17 C16 -2.4(5) ?
C11 C12 C17 C16 176.9(3) ?
C15 C16 C17 N1 -177.7(3) ?
C15 C16 C17 C12 2.7(5) ?
C25 C20 C21 C22 -0.1(4) ?
Br1 C20 C21 C22 -178.7(2) ?
C20 C21 C22 C23 0.5(4) ?
C21 C22 C23 C24 -0.7(4) ?
C21 C22 C23 S1 179.2(2) ?
O3 S1 C23 C24 -54.5(3) ?
O4 S1 C23 C24 -175.4(2) ?
O2 S1 C23 C24 65.2(3) ?
O3 S1 C23 C22 125.5(2) ?
O4 S1 C23 C22 4.7(3) ?
O2 S1 C23 C22 -114.7(2) ?
C22 C23 C24 C25 0.6(4) ?
S1 C23 C24 C25 -179.4(2) ?
C23 C24 C25 C20 -0.2(4) ?
C21 C20 C25 C24 0.0(4) ?
Br1 C20 C25 C24 178.6(2) ?

loop_
_cod_related_entry_id
_cod_related_entry_database
_cod_related_entry_code
1 ChemSpider 30655001
